data_1508613
loop_
_publ_author_name
'Habata, Yoichi'
'Ikeda, Mari'
'Yamada, Sachiko'
'Takahashi, Hiroki'
'Ueno, Sumiko'
'Suzuki, Takatoshi'
'Kuwahara, Shunsuke'

_publ_section_title
;
 Argentivorous molecules: structural evidence for Ag(+)-\p interactions in
 solution.
;
_journal_issue 17
_journal_name_full 'Organic letters'
_journal_page_first 4576
_journal_page_last 4579
_journal_paper_doi 10.1021/ol3019538
_journal_volume 14
_journal_year 2012
_chemical_formula_sum 'C37 H40 Ag F3 N8 O11 S'
_chemical_formula_weight 969.70
_chemical_name_systematic
; 
 ? 
;
_space_group_IT_number 7
_symmetry_cell_setting monoclinic
_symmetry_space_group_name_Hall 'P -2yc'
_symmetry_space_group_name_H-M 'P 1 c 1'
_atom_sites_solution_hydrogens geom
_atom_sites_solution_primary direct
_atom_sites_solution_secondary difmap
_audit_creation_method SHELXL-97
_cell_angle_alpha 90.00
_cell_angle_beta 133.837(6)
_cell_angle_gamma 90.00
_cell_formula_units_Z 2
_cell_length_a 13.3597(18)
_cell_length_b 11.0412(15)
_cell_length_c 18.9587(19)
_cell_measurement_temperature 298
_cell_volume 2017.2(5)
_computing_cell_refinement 'Bruker SMART'
_computing_data_collection 'Bruker SMART'
_computing_data_reduction 'Bruker SAINT'
_computing_molecular_graphics 'Bruker SHELXTL'
_computing_publication_material 'Bruker SHELXTL'
_computing_structure_refinement 'SHELXL-97 (Sheldrick, 1997)'
_computing_structure_solution 'SHELXS-97 (Sheldrick, 1990)'
_diffrn_ambient_temperature 298
_diffrn_detector_area_resol_mean 8.366
_diffrn_measured_fraction_theta_full 0.986
_diffrn_measured_fraction_theta_max 0.986
_diffrn_measurement_device_type 'CCD area detector'
_diffrn_measurement_method 'phi and omega scans'
_diffrn_radiation_monochromator graphite
_diffrn_radiation_source 'fine-focus sealed tube'
_diffrn_radiation_type MoK\a
_diffrn_radiation_wavelength 0.71073
_diffrn_reflns_av_R_equivalents 0.0306
_diffrn_reflns_av_sigmaI/netI 0.0404
_diffrn_reflns_limit_h_max 17
_diffrn_reflns_limit_h_min -15
_diffrn_reflns_limit_k_max 14
_diffrn_reflns_limit_k_min -12
_diffrn_reflns_limit_l_max 18
_diffrn_reflns_limit_l_min -25
_diffrn_reflns_number 14603
_diffrn_reflns_theta_full 28.55
_diffrn_reflns_theta_max 28.55
_diffrn_reflns_theta_min 1.84
_exptl_absorpt_coefficient_mu 0.636
_exptl_absorpt_correction_T_max 0.9415
_exptl_absorpt_correction_T_min 0.7094
_exptl_absorpt_correction_type empirical
_exptl_absorpt_process_details 'SADABS, Sheldrick, 1996'
_exptl_crystal_colour pale
_exptl_crystal_density_diffrn 1.597
_exptl_crystal_density_method 'not measured'
_exptl_crystal_description block
_exptl_crystal_F_000 992
_exptl_crystal_size_max 0.58
_exptl_crystal_size_mid 0.30
_exptl_crystal_size_min 0.10
_refine_diff_density_max 2.811
_refine_diff_density_min -0.753
_refine_diff_density_rms 0.101
_refine_ls_abs_structure_details 'Flack H D (1983), Acta Cryst. A39, 876-881'
_refine_ls_abs_structure_Flack 0.07(2)
_refine_ls_extinction_method none
_refine_ls_goodness_of_fit_ref 1.032
_refine_ls_hydrogen_treatment constr
_refine_ls_matrix_type full
_refine_ls_number_parameters 550
_refine_ls_number_reflns 8442
_refine_ls_number_restraints 8
_refine_ls_restrained_S_all 1.031
_refine_ls_R_factor_all 0.0510
_refine_ls_R_factor_gt 0.0489
_refine_ls_shift/su_max 0.003
_refine_ls_shift/su_mean 0.000
_refine_ls_structure_factor_coef Fsqd
_refine_ls_weighting_details 'calc w=1/[\s^2^(Fo^2^)+(0.1131P)^2^+0.0383P] where P=(Fo^2^+2Fc^2^)/3'
_refine_ls_weighting_scheme calc
_refine_ls_wR_factor_gt 0.1348
_refine_ls_wR_factor_ref 0.1381
_reflns_number_gt 7991
_reflns_number_total 8442
_reflns_threshold_expression >2sigma(I)
_cod_data_source_file ol3019538_si_002.cif
_cod_data_source_block 5e/AgOTf
_cod_depositor_comments
;
The following automatic conversions were performed:

'_symmetry_cell_setting' value 'Monoclinic' changed to 'monoclinic'
according to /home/saulius/struct/CIF-dictionaries/cif_core.dic
dictionary named 'cif_core.dic' version 2.4.2 from 2011-04-26.

Automatic conversion script
Id: cif_fix_values 1891 2012-01-12 08:04:46Z andrius 
;
_cod_original_cell_volume 2017.2(4)
_cod_original_sg_symbol_H-M Pc
_cod_database_code 1508613

loop_
_symmetry_equiv_pos_as_xyz
'x, y, z'
'x, -y, z+1/2'

loop_
_atom_site_label
_atom_site_type_symbol
_atom_site_fract_x
_atom_site_fract_y
_atom_site_fract_z
_atom_site_U_iso_or_equiv
_atom_site_adp_type
_atom_site_occupancy
_atom_site_symmetry_multiplicity
_atom_site_calc_flag
_atom_site_refinement_flags
Ag1 Ag 0.07541(2) 0.681481(17) 0.49281(2) 0.03876(9) Uani 1 1 d .
O1 O -0.0034(14) 1.2179(7) 0.3567(12) 0.217(7) Uani 1 1 d D
O2 O -0.1392(14) 1.2054(8) 0.2027(11) 0.180(6) Uani 1 1 d D
O3 O -0.1836(19) 1.2062(10) 0.4468(13) 0.216(8) Uani 1 1 d D
O4 O -0.3025(16) 1.1429(11) 0.4756(11) 0.198(6) Uani 1 1 d D
O5 O 0.3698(11) 1.1269(11) 0.8621(8) 0.166(5) Uani 1 1 d D
O6 O 0.2331(18) 1.1806(7) 0.7129(12) 0.176(7) Uani 1 1 d D
O7 O 0.5606(13) 1.1308(9) 0.5900(9) 0.157(4) Uani 1 1 d D
O8 O 0.4109(18) 1.1854(8) 0.5923(11) 0.179(7) Uani 1 1 d D
N1 N 0.0697(5) 0.5894(4) 0.3730(3) 0.0438(9) Uani 1 1 d .
N2 N -0.1582(4) 0.5883(4) 0.3761(3) 0.0451(9) Uani 1 1 d .
N3 N 0.0672(5) 0.5685(4) 0.5980(3) 0.0474(9) Uani 1 1 d .
N4 N 0.2964(4) 0.5676(4) 0.5978(3) 0.0421(8) Uani 1 1 d .
N5 N -0.0566(12) 1.1599(9) 0.2793(13) 0.133(5) Uani 1 1 d .
N6 N -0.2494(12) 1.1345(9) 0.4416(8) 0.131(4) Uani 1 1 d .
N7 N 0.2814(10) 1.1053(10) 0.7758(10) 0.128(4) Uani 1 1 d .
N8 N 0.4744(11) 1.1091(9) 0.5963(6) 0.115(3) Uani 1 1 d .
C1 C -0.0760(5) 0.5482(5) 0.2923(4) 0.0525(11) Uani 1 1 d .
H1A H -0.0784 0.4863 0.2549 0.063 Uiso 1 1 calc R
H1B H -0.1315 0.6160 0.2489 0.063 Uiso 1 1 calc R
C2 C -0.1411(5) 0.4971(4) 0.3286(4) 0.0535(12) Uani 1 1 d .
H2A H -0.2312 0.4630 0.2734 0.064 Uiso 1 1 calc R
H2B H -0.0830 0.4321 0.3746 0.064 Uiso 1 1 calc R
C3 C -0.1738(6) 0.5297(5) 0.4372(5) 0.0538(13) Uani 1 1 d .
H3A H -0.2422 0.4657 0.3996 0.065 Uiso 1 1 calc R
H3B H -0.2097 0.5888 0.4529 0.065 Uiso 1 1 calc R
C4 C -0.0425(6) 0.4764(5) 0.5312(4) 0.0543(12) Uani 1 1 d .
H4A H -0.0641 0.4357 0.5646 0.065 Uiso 1 1 calc R
H4B H -0.0070 0.4162 0.5160 0.065 Uiso 1 1 calc R
C5 C 0.2062(6) 0.5104(5) 0.6718(4) 0.0534(11) Uani 1 1 d .
H5A H 0.1993 0.4426 0.7007 0.064 Uiso 1 1 calc R
H5B H 0.2703 0.5684 0.7234 0.064 Uiso 1 1 calc R
C6 C 0.2656(5) 0.4658(4) 0.6324(4) 0.0492(11) Uani 1 1 d .
H6A H 0.3503 0.4212 0.6832 0.059 Uiso 1 1 calc R
H6B H 0.2002 0.4107 0.5785 0.059 Uiso 1 1 calc R
C7 C 0.3056(6) 0.5240(5) 0.5283(4) 0.0499(11) Uani 1 1 d .
H7A H 0.3666 0.4541 0.5567 0.060 Uiso 1 1 calc R
H7B H 0.3479 0.5869 0.5204 0.060 Uiso 1 1 calc R
C8 C 0.1662(6) 0.4888(5) 0.4268(4) 0.0473(11) Uani 1 1 d .
H8A H 0.1834 0.4551 0.3887 0.057 Uiso 1 1 calc R
H8B H 0.1235 0.4260 0.4344 0.057 Uiso 1 1 calc R
C9 C 0.1067(7) 0.6661(6) 0.3299(5) 0.0496(13) Uani 1 1 d .
H9A H 0.0647 0.6322 0.2673 0.060 Uiso 1 1 calc R
H9B H 0.2066 0.6641 0.3723 0.060 Uiso 1 1 calc R
C10 C 0.0609(6) 0.7964(5) 0.3151(5) 0.0514(12) Uani 1 1 d .
C11 C 0.1308(6) 0.8721(5) 0.3943(5) 0.0600(14) Uani 1 1 d .
H11 H 0.2056 0.8410 0.4560 0.072 Uiso 1 1 calc R
C12 C 0.0951(7) 0.9930(6) 0.3869(6) 0.0777(19) Uani 1 1 d .
H12 H 0.1418 1.0432 0.4411 0.093 Uiso 1 1 calc R
C13 C -0.0168(8) 1.0330(6) 0.2913(7) 0.083(2) Uani 1 1 d .
C14 C -0.0901(8) 0.9650(9) 0.2124(6) 0.079(2) Uani 1 1 d .
H14 H -0.1663 0.9965 0.1513 0.095 Uiso 1 1 calc R
C15 C -0.0500(9) 0.8430(8) 0.2228(6) 0.0746(18) Uani 1 1 d .
H15 H -0.0978 0.7938 0.1679 0.090 Uiso 1 1 calc R
C16 C -0.2828(6) 0.6629(5) 0.2991(4) 0.0509(13) Uani 1 1 d .
H16A H -0.3652 0.6211 0.2751 0.061 Uiso 1 1 calc R
H16B H -0.2905 0.6732 0.2446 0.061 Uiso 1 1 calc R
C17 C -0.2746(5) 0.7860(5) 0.3379(4) 0.0456(10) Uani 1 1 d .
C18 C -0.1989(7) 0.8755(6) 0.3430(5) 0.0629(14) Uani 1 1 d .
H18 H -0.1523 0.8598 0.3238 0.075 Uiso 1 1 calc R
C19 C -0.1919(8) 0.9908(6) 0.3770(5) 0.0742(17) Uani 1 1 d .
H19 H -0.1401 1.0520 0.3813 0.089 Uiso 1 1 calc R
C20 C -0.2618(8) 1.0114(6) 0.4034(5) 0.0757(18) Uani 1 1 d .
C21 C -0.3394(9) 0.9221(7) 0.3992(5) 0.0775(19) Uani 1 1 d .
H21 H -0.3868 0.9388 0.4176 0.093 Uiso 1 1 calc R
C25 C -0.3439(9) 0.8096(6) 0.3673(7) 0.064(2) Uani 1 1 d .
H25 H -0.3936 0.7481 0.3652 0.077 Uiso 1 1 calc R
C26 C 0.0351(7) 0.6350(7) 0.6485(5) 0.0616(15) Uani 1 1 d .
H26A H 0.0674 0.5880 0.7043 0.074 Uiso 1 1 calc R
H26B H -0.0647 0.6442 0.6041 0.074 Uiso 1 1 calc R
C27 C 0.1020(6) 0.7577(5) 0.6826(4) 0.0520(12) Uani 1 1 d .
C28 C 0.2213(8) 0.7832(11) 0.7819(5) 0.0773(17) Uani 1 1 d .
H28 H 0.2610 0.7210 0.8275 0.093 Uiso 1 1 calc R
C29 C 0.2792(8) 0.8937(10) 0.8127(6) 0.086(2) Uani 1 1 d .
H29 H 0.3581 0.9088 0.8781 0.103 Uiso 1 1 calc R
C30 C 0.2161(9) 0.9842(9) 0.7429(8) 0.092(3) Uani 1 1 d .
C31 C 0.1026(8) 0.9654(6) 0.6439(6) 0.0789(18) Uani 1 1 d .
H31 H 0.0663 1.0270 0.5984 0.095 Uiso 1 1 calc R
C32 C 0.0453(7) 0.8485(7) 0.6160(5) 0.0633(15) Uani 1 1 d .
H32 H -0.0331 0.8328 0.5506 0.076 Uiso 1 1 calc R
C33 C 0.4269(6) 0.6262(6) 0.6802(4) 0.0553(13) Uani 1 1 d .
H33A H 0.5029 0.5767 0.7000 0.066 Uiso 1 1 calc R
H33B H 0.4340 0.6293 0.7347 0.066 Uiso 1 1 calc R
C34 C 0.4434(5) 0.7521(5) 0.6597(4) 0.0516(12) Uani 1 1 d .
C35 C 0.5163(7) 0.7777(10) 0.6333(5) 0.0681(17) Uani 1 1 d .
H35 H 0.5587 0.7144 0.6299 0.082 Uiso 1 1 calc R
C36 C 0.5273(8) 0.8897(9) 0.6129(6) 0.084(2) Uani 1 1 d .
H36 H 0.5747 0.9042 0.5941 0.100 Uiso 1 1 calc R
C37 C 0.4684(8) 0.9803(7) 0.6199(4) 0.084(2) Uani 1 1 d .
C38 C 0.3948(9) 0.9653(6) 0.6470(5) 0.0770(18) Uani 1 1 d .
H38 H 0.3554 1.0306 0.6514 0.092 Uiso 1 1 calc R
C39 C 0.3836(8) 0.8485(7) 0.6669(5) 0.0678(16) Uani 1 1 d .
H39 H 0.3356 0.8340 0.6852 0.081 Uiso 1 1 calc R
S1 S 0.5212(2) 0.43860(17) 0.94415(14) 0.0785(4) Uani 1 1 d .
F1 F 0.7297(5) 0.5903(7) 1.0516(4) 0.120(2) Uani 1 1 d .
F2 F 0.6031(7) 0.5748(10) 1.0852(5) 0.169(4) Uani 1 1 d .
F3 F 0.5249(11) 0.6668(7) 0.9521(10) 0.181(5) Uani 1 1 d .
O9 O 0.5219(5) 0.4468(6) 0.8699(4) 0.0912(16) Uani 1 1 d .
O10 O 0.3918(7) 0.4458(9) 0.9098(5) 0.137(4) Uani 1 1 d .
O11 O 0.608(3) 0.3523(11) 1.0128(10) 0.273(11) Uani 1 1 d .
C40 C 0.6019(7) 0.5734(7) 1.0097(6) 0.086(2) Uani 1 1 d .

loop_
_atom_site_aniso_label
_atom_site_aniso_U_11
_atom_site_aniso_U_22
_atom_site_aniso_U_33
_atom_site_aniso_U_23
_atom_site_aniso_U_13
_atom_site_aniso_U_12
Ag1 0.04013(13) 0.03025(12) 0.05052(13) 0.00005(13) 0.03312(11) 0.00009(12)
O1 0.208(12) 0.038(3) 0.35(2) -0.020(6) 0.171(13) 0.006(5)
O2 0.203(12) 0.078(4) 0.270(16) 0.087(8) 0.168(12) 0.085(7)
O3 0.245(16) 0.071(5) 0.303(19) -0.086(9) 0.179(16) -0.042(8)
O4 0.238(14) 0.142(8) 0.221(12) -0.059(9) 0.161(12) 0.035(10)
O5 0.147(8) 0.156(9) 0.197(10) -0.116(9) 0.119(8) -0.088(7)
O6 0.223(16) 0.058(5) 0.265(18) -0.040(6) 0.176(16) -0.050(6)
O7 0.214(10) 0.109(6) 0.189(9) -0.007(6) 0.155(9) -0.062(7)
O8 0.226(16) 0.075(6) 0.161(11) 0.024(5) 0.106(11) -0.005(6)
N1 0.0431(18) 0.0403(19) 0.0537(19) -0.0036(15) 0.0357(17) 0.0027(15)
N2 0.0418(19) 0.0328(17) 0.062(2) -0.0057(15) 0.0361(18) -0.0023(14)
N3 0.047(2) 0.044(2) 0.063(2) 0.0088(17) 0.0424(19) 0.0048(16)
N4 0.0401(18) 0.0377(18) 0.0516(19) 0.0094(14) 0.0330(16) 0.0044(14)
N5 0.112(7) 0.057(4) 0.263(16) 0.046(7) 0.142(10) 0.022(5)
N6 0.133(8) 0.081(6) 0.141(7) -0.040(6) 0.081(6) 0.017(5)
N7 0.107(6) 0.092(6) 0.188(9) -0.069(7) 0.103(7) -0.029(5)
N8 0.132(7) 0.077(5) 0.094(4) 0.001(4) 0.062(5) -0.041(5)
C1 0.048(2) 0.051(3) 0.055(2) -0.0134(19) 0.035(2) -0.0030(19)
C2 0.046(2) 0.029(2) 0.081(3) -0.0123(19) 0.042(2) -0.0064(17)
C3 0.045(2) 0.043(2) 0.084(3) -0.006(2) 0.049(3) -0.0091(19)
C4 0.059(3) 0.039(2) 0.079(3) 0.000(2) 0.053(3) -0.007(2)
C5 0.054(2) 0.049(3) 0.058(3) 0.015(2) 0.039(2) 0.007(2)
C6 0.051(2) 0.034(2) 0.069(3) 0.0146(19) 0.044(2) 0.0046(17)
C7 0.054(3) 0.046(2) 0.066(3) 0.0059(19) 0.047(2) 0.009(2)
C8 0.053(2) 0.036(2) 0.066(3) -0.0050(18) 0.046(2) 0.0031(18)
C9 0.052(3) 0.055(3) 0.059(3) 0.0000(19) 0.045(2) 0.0013(19)
C10 0.051(3) 0.049(3) 0.062(3) 0.011(2) 0.042(2) 0.006(2)
C11 0.054(3) 0.038(2) 0.077(3) 0.002(2) 0.041(3) -0.003(2)
C12 0.061(3) 0.049(3) 0.117(5) -0.009(3) 0.059(4) -0.005(2)
C13 0.069(4) 0.049(3) 0.136(7) 0.023(4) 0.073(4) 0.006(3)
C14 0.059(4) 0.096(5) 0.078(4) 0.042(4) 0.046(3) 0.023(3)
C15 0.073(4) 0.090(4) 0.060(3) 0.017(3) 0.045(3) 0.009(4)
C16 0.036(2) 0.045(2) 0.053(2) -0.0071(18) 0.024(2) 0.0000(16)
C17 0.040(2) 0.0401(19) 0.051(2) -0.0001(18) 0.0295(18) 0.0047(17)
C18 0.073(4) 0.053(3) 0.075(3) 0.004(2) 0.056(3) 0.001(2)
C19 0.090(4) 0.045(3) 0.072(3) -0.002(2) 0.051(3) -0.009(3)
C20 0.092(4) 0.047(3) 0.063(3) 0.001(2) 0.044(3) 0.025(3)
C21 0.086(4) 0.081(4) 0.078(4) 0.002(3) 0.062(4) 0.024(4)
C25 0.052(3) 0.069(4) 0.077(4) 0.006(2) 0.047(3) 0.009(2)
C26 0.063(3) 0.065(4) 0.073(3) 0.006(3) 0.054(3) -0.002(3)
C27 0.046(2) 0.061(3) 0.059(2) -0.006(2) 0.040(2) 0.000(2)
C28 0.055(3) 0.117(5) 0.060(3) -0.016(4) 0.040(3) -0.006(4)
C29 0.063(3) 0.123(7) 0.074(4) -0.036(4) 0.047(3) -0.019(4)
C30 0.069(4) 0.082(5) 0.120(7) -0.056(5) 0.064(5) -0.017(4)
C31 0.075(4) 0.056(3) 0.112(5) -0.011(3) 0.067(4) -0.002(3)
C32 0.055(3) 0.053(3) 0.073(4) 0.003(3) 0.041(3) 0.007(3)
C33 0.044(2) 0.058(3) 0.054(2) 0.008(2) 0.030(2) 0.005(2)
C34 0.041(2) 0.059(3) 0.047(2) 0.000(2) 0.0279(18) -0.007(2)
C35 0.050(3) 0.097(5) 0.062(3) 0.005(3) 0.040(3) -0.007(3)
C36 0.071(4) 0.099(6) 0.075(4) 0.001(4) 0.048(3) -0.028(4)
C37 0.084(4) 0.080(4) 0.054(3) -0.002(3) 0.035(3) -0.037(4)
C38 0.095(5) 0.053(3) 0.065(3) -0.010(3) 0.049(3) -0.010(3)
C39 0.083(4) 0.066(3) 0.068(3) -0.014(3) 0.057(3) -0.016(3)
S1 0.0863(10) 0.0836(10) 0.0874(10) -0.0115(8) 0.0683(9) -0.0218(8)
F1 0.085(3) 0.161(6) 0.108(3) -0.047(3) 0.064(3) -0.058(3)
F2 0.101(4) 0.305(12) 0.114(4) -0.111(6) 0.079(4) -0.051(5)
F3 0.131(7) 0.087(4) 0.228(12) 0.012(4) 0.088(7) 0.023(4)
O9 0.068(3) 0.142(5) 0.070(2) -0.014(3) 0.050(2) 0.004(3)
O10 0.104(4) 0.242(10) 0.119(5) -0.087(6) 0.097(4) -0.095(6)
O11 0.47(3) 0.113(6) 0.144(11) 0.035(8) 0.175(17) -0.027(14)
C40 0.070(5) 0.083(4) 0.097(5) -0.037(4) 0.054(4) -0.017(3)

loop_
_atom_type_symbol
_atom_type_description
_atom_type_scat_dispersion_real
_atom_type_scat_dispersion_imag
_atom_type_scat_source
C C 0.0033 0.0016 'International Tables Vol C Tables 4.2.6.8 and 6.1.1.4'
H H 0.0000 0.0000 'International Tables Vol C Tables 4.2.6.8 and 6.1.1.4'
N N 0.0061 0.0033 'International Tables Vol C Tables 4.2.6.8 and 6.1.1.4'
O O 0.0106 0.0060 'International Tables Vol C Tables 4.2.6.8 and 6.1.1.4'
F F 0.0171 0.0103 'International Tables Vol C Tables 4.2.6.8 and 6.1.1.4'
S S 0.1246 0.1234 'International Tables Vol C Tables 4.2.6.8 and 6.1.1.4'
Ag Ag -0.8971 1.1015 'International Tables Vol C Tables 4.2.6.8 and 6.1.1.4'

loop_
_geom_angle_atom_site_label_1
_geom_angle_atom_site_label_2
_geom_angle_atom_site_label_3
_geom_angle
N3 Ag1 N1 124.20(14)
N3 Ag1 N4 77.57(14)
N1 Ag1 N4 77.74(14)
N3 Ag1 N2 76.92(15)
N1 Ag1 N2 77.72(15)
N4 Ag1 N2 124.84(12)
C8 N1 C9 110.5(4)
C8 N1 C1 112.4(4)
C9 N1 C1 107.9(4)
C8 N1 Ag1 103.0(3)
C9 N1 Ag1 117.9(3)
C1 N1 Ag1 105.0(3)
C3 N2 C2 110.5(4)
C3 N2 C16 110.3(4)
C2 N2 C16 108.7(4)
C3 N2 Ag1 105.0(3)
C2 N2 Ag1 101.4(3)
C16 N2 Ag1 120.5(3)
C26 N3 C4 109.3(5)
C26 N3 C5 109.6(5)
C4 N3 C5 111.0(5)
C26 N3 Ag1 118.3(4)
C4 N3 Ag1 103.4(3)
C5 N3 Ag1 104.9(3)
C33 N4 C7 108.8(4)
C33 N4 C6 110.5(4)
C7 N4 C6 111.2(4)
C33 N4 Ag1 120.8(3)
C7 N4 Ag1 103.7(3)
C6 N4 Ag1 101.4(3)
O2 N5 O1 120.7(12)
O2 N5 C13 122.4(16)
O1 N5 C13 116.7(13)
O3 N6 O4 125.9(9)
O3 N6 C20 119.6(13)
O4 N6 C20 113.9(13)
O5 N7 O6 123.7(10)
O5 N7 C30 119.3(15)
O6 N7 C30 116.7(12)
O8 N8 O7 122.1(9)
O8 N8 C37 121.1(12)
O7 N8 C37 116.5(12)
N1 C1 C2 113.2(4)
N1 C1 H1A 108.9
C2 C1 H1A 108.9
N1 C1 H1B 108.9
C2 C1 H1B 108.9
H1A C1 H1B 107.7
N2 C2 C1 113.4(4)
N2 C2 H2A 108.9
C1 C2 H2A 108.9
N2 C2 H2B 108.9
C1 C2 H2B 108.9
H2A C2 H2B 107.7
N2 C3 C4 115.0(4)
N2 C3 H3A 108.5
C4 C3 H3A 108.5
N2 C3 H3B 108.5
C4 C3 H3B 108.5
H3A C3 H3B 107.5
N3 C4 C3 113.2(4)
N3 C4 H4A 108.9
C3 C4 H4A 108.9
N3 C4 H4B 108.9
C3 C4 H4B 108.9
H4A C4 H4B 107.8
N3 C5 C6 114.8(4)
N3 C5 H5A 108.6
C6 C5 H5A 108.6
N3 C5 H5B 108.6
C6 C5 H5B 108.6
H5A C5 H5B 107.6
N4 C6 C5 111.9(4)
N4 C6 H6A 109.2
C5 C6 H6A 109.2
N4 C6 H6B 109.2
C5 C6 H6B 109.2
H6A C6 H6B 107.9
N4 C7 C8 114.8(4)
N4 C7 H7A 108.6
C8 C7 H7A 108.6
N4 C7 H7B 108.6
C8 C7 H7B 108.6
H7A C7 H7B 107.5
N1 C8 C7 113.8(4)
N1 C8 H8A 108.8
C7 C8 H8A 108.8
N1 C8 H8B 108.8
C7 C8 H8B 108.8
H8A C8 H8B 107.7
N1 C9 C10 113.6(5)
N1 C9 H9A 108.8
C10 C9 H9A 108.8
N1 C9 H9B 108.8
C10 C9 H9B 108.8
H9A C9 H9B 107.7
C11 C10 C15 118.5(6)
C11 C10 C9 119.7(6)
C15 C10 C9 121.9(7)
C10 C11 C12 123.2(6)
C10 C11 H11 118.4
C12 C11 H11 118.4
C11 C12 C13 114.7(7)
C11 C12 H12 122.7
C13 C12 H12 122.7
C14 C13 C12 125.3(7)
C14 C13 N5 117.8(10)
C12 C13 N5 116.9(10)
C13 C14 C15 118.3(7)
C13 C14 H14 120.8
C15 C14 H14 120.8
C10 C15 C14 120.0(8)
C10 C15 H15 120.0
C14 C15 H15 120.0
N2 C16 C17 111.4(4)
N2 C16 H16A 109.3
C17 C16 H16A 109.3
N2 C16 H16B 109.3
C17 C16 H16B 109.3
H16A C16 H16B 108.0
C18 C17 C25 120.0(6)
C18 C17 C16 118.9(5)
C25 C17 C16 121.2(5)
C17 C18 C19 120.0(7)
C17 C18 H18 120.0
C19 C18 H18 120.0
C20 C19 C18 118.7(6)
C20 C19 H19 120.6
C18 C19 H19 120.6
C19 C20 C21 122.6(6)
C19 C20 N6 117.4(9)
C21 C20 N6 120.0(9)
C25 C21 C20 118.3(7)
C25 C21 H21 120.9
C20 C21 H21 120.9
C21 C25 C17 120.5(7)
C21 C25 H25 119.7
C17 C25 H25 119.7
N3 C26 C27 111.8(5)
N3 C26 H26A 109.3
C27 C26 H26A 109.3
N3 C26 H26B 109.3
C27 C26 H26B 109.3
H26A C26 H26B 107.9
C32 C27 C28 118.5(7)
C32 C27 C26 118.9(6)
C28 C27 C26 122.6(7)
C29 C28 C27 122.6(10)
C29 C28 H28 118.7
C27 C28 H28 118.7
C28 C29 C30 117.0(7)
C28 C29 H29 121.5
C30 C29 H29 121.5
C29 C30 C31 123.9(7)
C29 C30 N7 117.3(10)
C31 C30 N7 118.6(11)
C30 C31 C32 116.6(8)
C30 C31 H31 121.7
C32 C31 H31 121.7
C27 C32 C31 121.4(7)
C27 C32 H32 119.3
C31 C32 H32 119.3
N4 C33 C34 114.5(4)
N4 C33 H33A 108.6
C34 C33 H33A 108.6
N4 C33 H33B 108.6
C34 C33 H33B 108.6
H33A C33 H33B 107.6
C39 C34 C35 118.1(7)
C39 C34 C33 119.0(6)
C35 C34 C33 123.0(7)
C36 C35 C34 122.4(10)
C36 C35 H35 118.8
C34 C35 H35 118.8
C35 C36 C37 118.3(8)
C35 C36 H36 120.8
C37 C36 H36 120.8
C36 C37 C38 124.0(7)
C36 C37 N8 121.4(9)
C38 C37 N8 114.6(9)
C39 C38 C37 116.6(8)
C39 C38 H38 121.7
C37 C38 H38 121.7
C38 C39 C34 120.5(7)
C38 C39 H39 119.7
C34 C39 H39 119.7
O11 S1 O10 117.2(13)
O11 S1 O9 113.9(11)
O10 S1 O9 113.6(4)
O11 S1 C40 102.6(7)
O10 S1 C40 104.1(5)
O9 S1 C40 103.1(4)
F1 C40 F3 109.4(9)
F1 C40 F2 106.8(6)
F3 C40 F2 106.4(10)
F1 C40 S1 117.2(6)
F3 C40 S1 109.3(6)
F2 C40 S1 107.2(7)

loop_
_geom_bond_atom_site_label_1
_geom_bond_atom_site_label_2
_geom_bond_distance
Ag1 N3 2.418(4)
Ag1 N1 2.441(4)
Ag1 N4 2.474(4)
Ag1 N2 2.476(4)
O1 N5 1.27(2)
O2 N5 1.166(19)
O3 N6 1.14(2)
O4 N6 1.249(19)
O5 N7 1.204(16)
O6 N7 1.211(19)
O7 N8 1.260(15)
O8 N8 1.160(17)
N1 C8 1.454(7)
N1 C9 1.480(8)
N1 C1 1.487(7)
N2 C3 1.463(8)
N2 C2 1.470(7)
N2 C16 1.488(7)
N3 C26 1.487(9)
N3 C4 1.488(7)
N3 C5 1.489(7)
N4 C33 1.458(7)
N4 C7 1.487(7)
N4 C6 1.497(6)
N5 C13 1.459(12)
N6 C20 1.495(9)
N7 C30 1.478(13)
N8 C37 1.509(11)
C1 C2 1.541(8)
C1 H1A 0.9700
C1 H1B 0.9700
C2 H2A 0.9700
C2 H2B 0.9700
C3 C4 1.506(9)
C3 H3A 0.9700
C3 H3B 0.9700
C4 H4A 0.9700
C4 H4B 0.9700
C5 C6 1.499(8)
C5 H5A 0.9700
C5 H5B 0.9700
C6 H6A 0.9700
C6 H6B 0.9700
C7 C8 1.535(8)
C7 H7A 0.9700
C7 H7B 0.9700
C8 H8A 0.9700
C8 H8B 0.9700
C9 C10 1.512(8)
C9 H9A 0.9700
C9 H9B 0.9700
C10 C11 1.373(9)
C10 C15 1.389(10)
C11 C12 1.392(9)
C11 H11 0.9300
C12 C13 1.401(12)
C12 H12 0.9300
C13 C14 1.316(13)
C14 C15 1.413(13)
C14 H14 0.9300
C15 H15 0.9300
C16 C17 1.514(7)
C16 H16A 0.9700
C16 H16B 0.9700
C17 C18 1.369(9)
C17 C25 1.397(10)
C18 C19 1.400(9)
C18 H18 0.9300
C19 C20 1.351(11)
C19 H19 0.9300
C20 C21 1.391(12)
C21 C25 1.365(10)
C21 H21 0.9300
C25 H25 0.9300
C26 C27 1.501(9)
C26 H26A 0.9700
C26 H26B 0.9700
C27 C32 1.360(9)
C27 C28 1.417(9)
C28 C29 1.342(14)
C28 H28 0.9300
C29 C30 1.384(15)
C29 H29 0.9300
C30 C31 1.386(13)
C31 C32 1.404(10)
C31 H31 0.9300
C32 H32 0.9300
C33 C34 1.501(9)
C33 H33A 0.9700
C33 H33B 0.9700
C34 C39 1.393(10)
C34 C35 1.397(9)
C35 C36 1.333(13)
C35 H35 0.9300
C36 C37 1.336(14)
C36 H36 0.9300
C37 C38 1.400(12)
C38 C39 1.381(10)
C38 H38 0.9300
C39 H39 0.9300
S1 O11 1.363(16)
S1 O10 1.364(7)
S1 O9 1.417(5)
S1 C40 1.751(7)
F1 C40 1.304(9)
F2 C40 1.420(12)
F3 C40 1.326(12)
